data_7030353
loop_
_publ_author_name
'Lou, Yongbing'
'Wang, Jingjing'
'Tao, Yinhua'
'Chen, Jinxi'
'Mishima, Akio'
'Ohba, Masaaki'

_publ_section_title
;
 Structure modulation of manganese coordination polymers consisting of
 1,4-naphthalene dicarboxylate and 1,10-phenanthroline.
;
_journal_issue 22
_journal_name_full 'Dalton transactions (Cambridge, England : 2003)'
_journal_page_first 8508
_journal_page_last 8514
_journal_paper_doi 10.1039/c4dt00388h
_journal_volume 43
_journal_year 2014
_chemical_formula_sum 'C96 H56 Mn4 N8 O16'
_chemical_formula_weight 1797.25
_chemical_name_systematic
; 
 ? 
;
_space_group_IT_number 15
_symmetry_cell_setting monoclinic
_symmetry_space_group_name_Hall '-C 2yc'
_symmetry_space_group_name_H-M 'C 1 2/c 1'
_atom_sites_solution_hydrogens geom
_atom_sites_solution_primary direct
_atom_sites_solution_secondary difmap
_audit_creation_method SHELXL-97
_cell_angle_alpha 90.00
_cell_angle_beta 100.372(13)
_cell_angle_gamma 90.00
_cell_formula_units_Z 8
_cell_length_a 23.065(13)
_cell_length_b 29.487(16)
_cell_length_c 27.410(15)
_cell_measurement_reflns_used 30
_cell_measurement_temperature 293(2)
_cell_measurement_theta_max 25
_cell_measurement_theta_min 3
_cell_volume 18337(18)
_computing_cell_refinement 'Bruker SMART'
_computing_data_collection 'Bruker SMART'
_computing_data_reduction 'Bruker SHELXTL'
_computing_molecular_graphics 'Bruker SHELXTL'
_computing_publication_material 'Bruker SHELXTL'
_computing_structure_refinement 'SHELXL-97 (Sheldrick, 2008)'
_computing_structure_solution 'SHELXS-97 (Sheldrick, 2008)'
_diffrn_ambient_temperature 293(2)
_diffrn_measured_fraction_theta_full 0.994
_diffrn_measured_fraction_theta_max 0.994
_diffrn_measurement_device_type 'CCD area detector'
_diffrn_measurement_method 'phi and omega scans'
_diffrn_radiation_monochromator graphite
_diffrn_radiation_source 'fine-focus sealed tube'
_diffrn_radiation_type MoK\a
_diffrn_radiation_wavelength 0.71073
_diffrn_reflns_av_R_equivalents 0.0926
_diffrn_reflns_av_unetI/netI 0.0796
_diffrn_reflns_limit_h_max 27
_diffrn_reflns_limit_h_min -27
_diffrn_reflns_limit_k_max 35
_diffrn_reflns_limit_k_min -35
_diffrn_reflns_limit_l_max 32
_diffrn_reflns_limit_l_min -32
_diffrn_reflns_number 77573
_diffrn_reflns_theta_full 25.01
_diffrn_reflns_theta_max 25.01
_diffrn_reflns_theta_min 2.26
_exptl_absorpt_coefficient_mu 0.606
_exptl_absorpt_correction_T_max 0.8617
_exptl_absorpt_correction_T_min 0.8373
_exptl_absorpt_correction_type multi-scan
_exptl_absorpt_process_details sadabs
_exptl_crystal_colour yellow
_exptl_crystal_density_diffrn 1.302
_exptl_crystal_density_method 'not measured'
_exptl_crystal_description block
_exptl_crystal_F_000 7328
_exptl_crystal_size_max 0.30
_exptl_crystal_size_mid 0.25
_exptl_crystal_size_min 0.25
_platon_squeeze_details
;
;
_refine_diff_density_max 0.604
_refine_diff_density_min -0.773
_refine_diff_density_rms 0.089
_refine_ls_extinction_method none
_refine_ls_goodness_of_fit_ref 1.002
_refine_ls_hydrogen_treatment mixed
_refine_ls_matrix_type full
_refine_ls_number_parameters 1003
_refine_ls_number_reflns 16095
_refine_ls_number_restraints 60
_refine_ls_restrained_S_all 1.009
_refine_ls_R_factor_all 0.1396
_refine_ls_R_factor_gt 0.0944
_refine_ls_shift/su_max 0.001
_refine_ls_shift/su_mean 0.000
_refine_ls_structure_factor_coef Fsqd
_refine_ls_weighting_details 'calc w=1/[\s^2^(Fo^2^)+(0.0100P)^2^+250.2533P] where P=(Fo^2^+2Fc^2^)/3'
_refine_ls_weighting_scheme calc
_refine_ls_wR_factor_gt 0.1590
_refine_ls_wR_factor_ref 0.1791
_reflns_number_gt 10735
_reflns_number_total 16095
_reflns_threshold_expression >2sigma(I)
_cod_data_source_file c4dt00388h2.cif
_cod_data_source_block 967172noguest
_cod_depositor_comments 'Adding full bibliography for 7030353--7030355.cif.'
_cod_original_cell_volume 18337(17)
_cod_original_sg_symbol_H-M C2/c
_cod_database_code 7030353

loop_
_symmetry_equiv_pos_as_xyz
'x, y, z'
'-x, y, -z+1/2'
'x+1/2, y+1/2, z'
'-x+1/2, y+1/2, -z+1/2'
'-x, -y, -z'
'x, -y, z-1/2'
'-x+1/2, -y+1/2, -z'
'x+1/2, -y+1/2, z-1/2'

loop_
_atom_site_label
_atom_site_type_symbol
_atom_site_fract_x
_atom_site_fract_y
_atom_site_fract_z
_atom_site_U_iso_or_equiv
_atom_site_adp_type
_atom_site_occupancy
_atom_site_symmetry_multiplicity
_atom_site_calc_flag
_atom_site_refinement_flags
Mn1 Mn 0.55419(4) 0.75520(3) 0.71163(3) 0.0224(2) Uani 1 1 d .
Mn2 Mn 0.19736(4) 0.50085(3) 0.53970(3) 0.0231(2) Uani 1 1 d .
Mn3 Mn 0.31191(4) 0.49880(3) 0.46975(3) 0.0219(2) Uani 1 1 d .
Mn4 Mn 0.05783(4) 0.25473(3) 0.21731(3) 0.0228(2) Uani 1 1 d .
C1 C 0.3533(3) 0.5878(2) 0.6483(2) 0.0298(14) Uani 1 1 d .
C2 C 0.3378(2) 0.59793(18) 0.5969(2) 0.0204(12) Uani 1 1 d .
C3 C 0.4355(3) 0.5011(2) 0.4358(2) 0.0381(11) Uani 1 1 d .
C5 C 0.1866(3) 0.2469(2) 0.1925(2) 0.0284(14) Uani 1 1 d .
C6 C 0.3945(3) 0.6175(2) 0.6791(2) 0.0306(14) Uani 1 1 d .
C7 C 0.1732(3) 0.5905(2) 0.4011(2) 0.0316(15) Uani 1 1 d .
C8 C 0.4124(3) 0.4585(2) 0.4161(2) 0.0306(14) Uani 1 1 d .
C9 C 0.3507(3) 0.4063(2) 0.5960(2) 0.0296(14) Uani 1 1 d .
C11 C 0.2958(3) 0.5667(2) 0.5628(2) 0.0280(14) Uani 1 1 d .
C12 C 0.4224(3) 0.3406(2) 0.6525(3) 0.0391(17) Uani 1 1 d .
C13 C 0.4241(3) 0.5662(2) 0.4805(3) 0.0403(17) Uani 1 1 d .
H13 H 0.4012 0.5841 0.4976 0.048 Uiso 1 1 calc R
C14 C 0.4937(3) 0.5140(2) 0.4313(2) 0.0380(16) Uani 1 1 d .
C15 C 0.1221(3) 0.3719(2) 0.4278(2) 0.0373(16) Uani 1 1 d .
H15 H 0.1194 0.3668 0.4609 0.045 Uiso 1 1 calc R
C16 C 0.3589(3) 0.3636(2) 0.5746(2) 0.0349(16) Uani 1 1 d .
C17 C 0.2103(3) 0.5552(2) 0.4329(2) 0.0334(16) Uani 1 1 d .
C18 C 0.1563(2) 0.40686(19) 0.4165(2) 0.0257(13) Uani 1 1 d .
C20 C 0.3947(3) 0.3307(2) 0.6027(3) 0.0394(17) Uani 1 1 d .
C21 C 0.4553(2) 0.6916(2) 0.6876(2) 0.0297(14) Uani 1 1 d .
C22 C 0.1640(3) 0.2874(2) 0.1664(2) 0.0361(16) Uani 1 1 d .
C23 C 0.0942(2) 0.3500(2) 0.3433(2) 0.0309(15) Uani 1 1 d .
C26 C 0.4141(3) 0.6054(2) 0.7294(2) 0.049(2) Uani 1 1 d .
H26 H 0.4407 0.6241 0.7495 0.059 Uiso 1 1 calc R
C27 C 0.4163(3) 0.6563(2) 0.6566(2) 0.0287(14) Uani 1 1 d .
C28 C 0.1535(3) 0.5806(2) 0.3527(2) 0.049(2) Uani 1 1 d .
H28 H 0.1628 0.5530 0.3396 0.059 Uiso 1 1 calc R
C29 C 0.3173(3) 0.4427(2) 0.5651(2) 0.0318(15) Uani 1 1 d .
C30 C 0.4812(3) 0.5815(2) 0.4768(3) 0.0480(19) Uani 1 1 d .
H30 H 0.4952 0.6090 0.4909 0.058 Uiso 1 1 calc R
C31 C 0.1880(2) 0.43674(19) 0.4585(2) 0.0230(13) Uani 1 1 d .
C32 C 0.4009(3) 0.66318(19) 0.6067(2) 0.0297(14) Uani 1 1 d .
H32 H 0.4165 0.6878 0.5923 0.036 Uiso 1 1 calc R
C33 C 0.1274(3) 0.3869(2) 0.3283(2) 0.0338(15) Uani 1 1 d .
C34 C 0.2020(3) 0.3135(3) 0.1421(3) 0.0489(19) Uani 1 1 d .
C35 C 0.1613(3) 0.6329(2) 0.4205(2) 0.0402(17) Uani 1 1 d .
C36 C 0.1713(3) 0.1874(2) 0.2433(3) 0.0489(19) Uani 1 1 d .
H36 H 0.1469 0.1716 0.2610 0.059 Uiso 1 1 calc R
C37 C 0.4468(3) 0.4292(2) 0.3939(2) 0.0378(16) Uani 1 1 d .
C38 C 0.2659(3) 0.1945(3) 0.2202(3) 0.057(2) Uani 1 1 d .
H38 H 0.3042 0.1845 0.2209 0.069 Uiso 1 1 calc R
C39 C 0.6777(3) 0.7460(3) 0.6747(2) 0.0405(15) Uani 1 1 d U
C41 C 0.6523(3) 0.7858(3) 0.6487(3) 0.0481(16) Uani 1 1 d U
C42 C 0.1594(2) 0.4151(2) 0.3650(3) 0.0314(15) Uani 1 1 d .
C43 C 0.4122(3) 0.3812(2) 0.6717(2) 0.0464(19) Uani 1 1 d .
H43 H 0.4302 0.3879 0.7041 0.056 Uiso 1 1 calc R
C44 C 0.6679(3) 0.6873(3) 0.7277(3) 0.050(2) Uani 1 1 d .
H44 H 0.6455 0.6716 0.7473 0.060 Uiso 1 1 calc R
C45 C 0.4234(3) 0.3862(3) 0.3783(3) 0.051(2) Uani 1 1 d .
H45 H 0.4455 0.3655 0.3637 0.061 Uiso 1 1 calc R
C46 C 0.3620(3) 0.6337(2) 0.5770(2) 0.0282(14) Uani 1 1 d .
H46 H 0.3526 0.6389 0.5431 0.034 Uiso 1 1 calc R
C47 C 0.2620(4) 0.2976(3) 0.1439(3) 0.069(3) Uani 1 1 d .
H47 H 0.2875 0.3146 0.1285 0.083 Uiso 1 1 calc R
C48 C 0.0914(3) 0.3439(2) 0.3919(2) 0.0373(17) Uani 1 1 d .
H48 H 0.0686 0.3205 0.4011 0.045 Uiso 1 1 calc R
C49 C 0.7362(4) 0.7314(4) 0.6708(4) 0.0825(7) Uani 1 1 d U
C50 C 0.0752(3) 0.5184(3) 0.5736(3) 0.052(2) Uani 1 1 d U
C51 C 0.2454(3) 0.2333(3) 0.1932(3) 0.0441(18) Uani 1 1 d .
C52 C 0.1930(3) 0.4515(2) 0.3497(3) 0.0475(19) Uani 1 1 d .
H52 H 0.2139 0.4708 0.3734 0.057 Uiso 1 1 calc R
C53 C 0.5054(3) 0.4439(2) 0.3887(2) 0.0381(11) Uani 1 1 d .
H53 H 0.5285 0.4253 0.3725 0.046 Uiso 1 1 calc R
C54 C 0.5155(3) 0.5554(3) 0.4523(3) 0.0480(19) Uani 1 1 d .
H54 H 0.5531 0.5650 0.4495 0.058 Uiso 1 1 calc R
C55 C 0.0750(3) 0.5553(3) 0.5002(3) 0.066(3) Uani 1 1 d .
H55 H 0.0950 0.5640 0.4752 0.079 Uiso 1 1 calc R
C56 C 0.3352(3) 0.4074(2) 0.4068(2) 0.0373(16) Uani 1 1 d .
H56 H 0.2971 0.3996 0.4105 0.045 Uiso 1 1 calc R
C57 C 0.2298(3) 0.1715(3) 0.2454(3) 0.057(2) Uani 1 1 d .
H57 H 0.2432 0.1458 0.2638 0.068 Uiso 1 1 calc R
C58 C 0.0880(3) 0.3378(2) 0.1450(3) 0.050(2) Uani 1 1 d .
H58 H 0.0492 0.3463 0.1455 0.060 Uiso 1 1 calc R
C59 C 0.0619(3) 0.3152(2) 0.3059(2) 0.0361(16) Uani 1 1 d .
C60 C 0.1949(4) 0.4581(3) 0.3011(3) 0.063(2) Uani 1 1 d .
H60 H 0.2184 0.4812 0.2922 0.075 Uiso 1 1 calc R
C61 C 0.3751(3) 0.4139(2) 0.6447(2) 0.048(2) Uani 1 1 d .
H61 H 0.3672 0.4408 0.6599 0.057 Uiso 1 1 calc R
C62 C 0.7255(4) 0.6709(4) 0.7251(4) 0.0825(7) Uani 1 1 d .
H62 H 0.7407 0.6453 0.7427 0.099 Uiso 1 1 calc R
C63 C 0.2815(4) 0.2589(3) 0.1672(3) 0.066(2) Uani 1 1 d .
H63 H 0.3195 0.2488 0.1661 0.079 Uiso 1 1 calc R
C64 C 0.3530(4) 0.5393(3) 0.7195(3) 0.067(3) Uani 1 1 d .
H64 H 0.3386 0.5140 0.7335 0.081 Uiso 1 1 calc R
C65 C 0.3687(3) 0.3756(3) 0.3852(3) 0.0477(19) Uani 1 1 d .
H65 H 0.3529 0.3473 0.3756 0.057 Uiso 1 1 calc R
C66 C -0.0120(4) 0.5568(4) 0.5330(4) 0.0825(7) Uani 1 1 d .
H66 H -0.0508 0.5664 0.5313 0.099 Uiso 1 1 calc R
C67 C 0.3948(4) 0.5671(3) 0.7488(3) 0.063(2) Uani 1 1 d .
H67 H 0.4093 0.5593 0.7816 0.075 Uiso 1 1 calc R
C68 C 0.7574(4) 0.6937(4) 0.6962(4) 0.0825(7) Uani 1 1 d .
H68 H 0.7948 0.6832 0.6936 0.099 Uiso 1 1 calc R
C69 C 0.6866(4) 0.8109(4) 0.6196(4) 0.0825(7) Uani 1 1 d U
C70 C 0.0140(4) 0.5303(4) 0.5731(4) 0.0825(7) Uani 1 1 d U
C71 C 0.3297(4) 0.3523(2) 0.5256(2) 0.049(2) Uani 1 1 d .
H71 H 0.3073 0.3742 0.5063 0.059 Uiso 1 1 calc R
C72 C 0.4623(3) 0.3062(2) 0.6842(2) 0.0391(17) Uani 1 1 d .
C73 C 0.1292(4) 0.3963(3) 0.2772(3) 0.057(2) Uani 1 1 d .
H73 H 0.1072 0.3784 0.2526 0.069 Uiso 1 1 calc R
C74 C 0.3331(4) 0.5489(2) 0.6710(3) 0.0488(19) Uani 1 1 d .
H74 H 0.3059 0.5297 0.6522 0.059 Uiso 1 1 calc R
C75 C 0.1874(5) 0.6454(3) 0.4697(3) 0.0874(16) Uani 1 1 d .
H75 H 0.2108 0.6247 0.4901 0.105 Uiso 1 1 calc R
C76 C 0.1623(4) 0.4310(3) 0.2637(3) 0.070(3) Uani 1 1 d .
H76 H 0.1633 0.4365 0.2305 0.084 Uiso 1 1 calc R
C77 C 0.7434(4) 0.7940(4) 0.6154(4) 0.0825(7) Uani 1 1 d U
H77 H 0.7648 0.8092 0.5947 0.099 Uiso 1 1 calc R
C78 C 0.5266(3) 0.4838(3) 0.4067(3) 0.054(2) Uani 1 1 d .
H78 H 0.5644 0.4921 0.4029 0.065 Uiso 1 1 calc R
C79 C 0.1798(4) 0.3536(3) 0.1209(3) 0.067(3) Uani 1 1 d .
H79 H 0.2039 0.3724 0.1060 0.080 Uiso 1 1 calc R
C80 C 0.1951(4) 0.4612(3) 0.6534(3) 0.073(3) Uani 1 1 d .
H80 H 0.2337 0.4530 0.6523 0.087 Uiso 1 1 calc R
C81 C 0.4001(4) 0.2870(3) 0.5815(3) 0.063(2) Uani 1 1 d .
H81 H 0.4247 0.2653 0.5991 0.076 Uiso 1 1 calc R
C82 C 0.0804(4) 0.4842(4) 0.6568(4) 0.0825(7) Uani 1 1 d U
C83 C 0.0164(4) 0.5691(4) 0.4968(4) 0.0825(7) Uani 1 1 d .
H83 H -0.0021 0.5864 0.4701 0.099 Uiso 1 1 calc R
C84 C 0.1226(4) 0.3663(3) 0.1213(3) 0.068(3) Uani 1 1 d .
H84 H 0.1074 0.3930 0.1063 0.081 Uiso 1 1 calc R
C85 C 0.7677(4) 0.7571(4) 0.6400(4) 0.0825(7) Uani 1 1 d U
H85 H 0.8055 0.7482 0.6368 0.099 Uiso 1 1 calc R
C86 C 0.6604(4) 0.8505(4) 0.5970(4) 0.0825(7) Uani 1 1 d U
H86 H 0.6807 0.8678 0.5772 0.099 Uiso 1 1 calc R
C87 C 0.3341(4) 0.3103(3) 0.5070(3) 0.071(3) Uani 1 1 d .
H87 H 0.3140 0.3033 0.4753 0.085 Uiso 1 1 calc R
C88 C 0.5754(4) 0.8362(3) 0.6335(3) 0.061(2) Uani 1 1 d .
H88 H 0.5382 0.8455 0.6382 0.074 Uiso 1 1 calc R
C89 C -0.0120(4) 0.5189(3) 0.6138(4) 0.0825(7) Uani 1 1 d U
H89 H -0.0510 0.5272 0.6135 0.099 Uiso 1 1 calc R
C90 C 0.1784(5) 0.6871(3) 0.4868(3) 0.0874(16) Uani 1 1 d U
H90 H 0.1953 0.6947 0.5192 0.105 Uiso 1 1 calc R
C91 C 0.3689(5) 0.2770(3) 0.5352(4) 0.083(3) Uani 1 1 d .
H91 H 0.3708 0.2480 0.5223 0.100 Uiso 1 1 calc R
C92 C 0.6053(4) 0.8639(4) 0.6036(4) 0.0825(7) Uani 1 1 d .
H92 H 0.5881 0.8902 0.5889 0.099 Uiso 1 1 calc R
C93 C 0.1142(4) 0.4624(4) 0.6961(4) 0.0825(7) Uani 1 1 d U
H93 H 0.0974 0.4546 0.7234 0.099 Uiso 1 1 calc R
C94 C 0.1729(4) 0.4516(4) 0.6965(4) 0.0825(7) Uani 1 1 d U
H94 H 0.1964 0.4386 0.7241 0.099 Uiso 1 1 calc R
C96 C 0.1061(4) 0.4939(3) 0.6148(3) 0.061(2) Uani 1 1 d .
C97 C 0.0185(4) 0.4958(4) 0.6546(4) 0.0825(7) Uani 1 1 d U
H97 H -0.0005 0.4877 0.6805 0.099 Uiso 1 1 calc R
C98 C 0.1183(3) 0.6132(2) 0.3223(3) 0.051(2) Uani 1 1 d .
H98 H 0.1047 0.6061 0.2891 0.061 Uiso 1 1 calc R
C99 C 0.1040(3) 0.6537(2) 0.3396(2) 0.0281(14) Uani 1 1 d .
C100 C 0.1254(3) 0.6641(2) 0.3897(2) 0.0359(16) Uani 1 1 d .
C101 C 0.1166(5) 0.7078(3) 0.4092(3) 0.0874(16) Uani 1 1 d .
H101 H 0.0923 0.7285 0.3897 0.105 Uiso 1 1 calc R
C102 C 0.1436(5) 0.7199(3) 0.4566(3) 0.0874(16) Uani 1 1 d .
H102 H 0.1391 0.7490 0.4686 0.105 Uiso 1 1 calc R
C103 C 0.0661(3) 0.6857(2) 0.3040(2) 0.0310(15) Uani 1 1 d .
N1 N 0.4016(2) 0.52760(17) 0.46060(19) 0.0321(12) Uani 1 1 d .
N2 N 0.1497(2) 0.22345(17) 0.2174(2) 0.0344(13) Uani 1 1 d .
N3 N 0.3561(2) 0.44808(17) 0.42213(19) 0.0318(12) Uani 1 1 d .
N4 N 0.1079(2) 0.29884(19) 0.1670(2) 0.0361(13) Uani 1 1 d .
N5 N 0.5967(2) 0.79821(19) 0.6552(2) 0.0393(14) Uani 1 1 d .
N6 N 0.6445(2) 0.72423(18) 0.7032(2) 0.0330(12) Uani 1 1 d .
N7 N 0.1036(2) 0.53018(19) 0.5374(2) 0.0394(14) Uani 1 1 d .
N8 N 0.1634(3) 0.4818(2) 0.6133(2) 0.0458(15) Uani 1 1 d .
O1 O 0.25758(19) 0.54192(15) 0.41962(16) 0.0365(11) Uani 1 1 d .
O2 O 0.24780(18) 0.55606(15) 0.57491(16) 0.0363(11) Uani 1 1 d .
O3 O 0.2683(2) 0.45562(16) 0.57391(16) 0.0408(12) Uani 1 1 d .
O4 O 0.1904(2) 0.54086(15) 0.46952(16) 0.0391(11) Uani 1 1 d .
O5 O 0.16073(19) 0.44619(15) 0.49235(16) 0.0370(11) Uani 1 1 d .
O6 O 0.34362(19) 0.45900(16) 0.53208(16) 0.0404(12) Uani 1 1 d .
O7 O 0.31367(19) 0.55452(15) 0.52440(17) 0.0381(11) Uani 1 1 d .
O8 O 0.0909(2) 0.30189(15) 0.27421(17) 0.0437(12) Uani 1 1 d .
O9 O 0.23992(18) 0.44780(14) 0.45620(16) 0.0347(10) Uani 1 1 d .
O10 O 0.50221(18) 0.70173(15) 0.67256(16) 0.0362(11) Uani 1 1 d .
O11 O 0.5078(2) 0.29382(18) 0.66995(18) 0.0514(14) Uani 1 1 d .
O12 O 0.4415(2) 0.29301(17) 0.72037(18) 0.0509(13) Uani 1 1 d .
O13 O 0.0131(2) 0.30193(18) 0.3118(2) 0.0535(14) Uani 1 1 d .
O14 O 0.4365(2) 0.70800(16) 0.72323(17) 0.0415(12) Uani 1 1 d .
O15 O 0.08556(19) 0.69458(16) 0.26539(16) 0.0394(11) Uani 1 1 d .
O16 O 0.02048(19) 0.70083(16) 0.31603(17) 0.0409(12) Uani 1 1 d .

loop_
_atom_site_aniso_label
_atom_site_aniso_U_11
_atom_site_aniso_U_22
_atom_site_aniso_U_33
_atom_site_aniso_U_23
_atom_site_aniso_U_13
_atom_site_aniso_U_12
Mn1 0.0171(4) 0.0224(5) 0.0262(5) -0.0032(4) 0.0000(4) -0.0012(4)
Mn2 0.0192(4) 0.0215(4) 0.0272(5) -0.0026(4) -0.0001(4) 0.0022(4)
Mn3 0.0193(4) 0.0203(4) 0.0245(4) 0.0003(4) -0.0003(3) 0.0026(4)
Mn4 0.0177(5) 0.0231(5) 0.0258(5) 0.0002(4) -0.0012(4) -0.0004(4)
C1 0.033(3) 0.028(3) 0.030(3) -0.006(3) 0.010(3) -0.003(3)
C2 0.009(3) 0.016(3) 0.038(3) -0.007(2) 0.007(2) -0.004(2)
C3 0.028(2) 0.045(3) 0.045(3) -0.003(2) 0.014(2) 0.014(2)
C5 0.024(3) 0.030(3) 0.033(3) -0.010(3) 0.010(3) -0.006(3)
C6 0.038(4) 0.023(3) 0.030(3) -0.007(3) 0.003(3) 0.002(3)
C7 0.026(3) 0.039(4) 0.030(3) 0.010(3) 0.005(3) 0.010(3)
C8 0.031(3) 0.034(4) 0.026(3) 0.006(3) 0.004(3) 0.009(3)
C9 0.021(3) 0.033(4) 0.035(4) 0.008(3) 0.007(3) -0.001(3)
C11 0.029(3) 0.025(3) 0.030(3) -0.013(3) 0.006(3) 0.004(3)
C12 0.037(4) 0.035(4) 0.047(4) 0.014(3) 0.013(3) 0.009(3)
C13 0.043(4) 0.030(4) 0.051(4) -0.002(3) 0.014(3) -0.010(3)
C14 0.029(4) 0.047(4) 0.041(4) 0.000(3) 0.013(3) 0.006(3)
C15 0.036(4) 0.041(4) 0.037(4) -0.014(3) 0.012(3) -0.018(3)
C16 0.031(4) 0.036(4) 0.040(4) 0.020(3) 0.012(3) 0.007(3)
C17 0.048(4) 0.025(3) 0.023(3) 0.006(3) -0.005(3) -0.005(3)
C18 0.019(3) 0.025(3) 0.031(3) -0.017(3) 0.001(3) 0.000(3)
C20 0.041(4) 0.034(4) 0.045(4) 0.017(3) 0.010(3) 0.010(3)
C21 0.017(3) 0.026(3) 0.046(4) -0.006(3) 0.005(3) -0.006(3)
C22 0.025(3) 0.048(4) 0.038(4) -0.001(3) 0.014(3) -0.014(3)
C23 0.013(3) 0.036(4) 0.041(4) -0.018(3) 0.000(3) 0.000(3)
C26 0.063(5) 0.042(4) 0.033(4) -0.010(3) -0.016(4) -0.010(4)
C27 0.024(3) 0.029(3) 0.035(3) -0.007(3) 0.008(3) 0.004(3)
C28 0.067(5) 0.040(4) 0.033(4) 0.000(3) -0.010(4) 0.015(4)
C29 0.030(4) 0.025(3) 0.036(4) 0.004(3) -0.004(3) 0.004(3)
C30 0.039(4) 0.042(4) 0.065(5) -0.005(4) 0.014(4) -0.011(3)
C31 0.010(3) 0.023(3) 0.034(3) -0.008(3) -0.002(2) -0.005(2)
C32 0.030(3) 0.017(3) 0.046(4) -0.005(3) 0.014(3) -0.004(3)
C33 0.030(4) 0.028(3) 0.044(4) -0.002(3) 0.009(3) 0.002(3)
C34 0.047(5) 0.051(5) 0.052(5) 0.009(4) 0.017(4) -0.012(4)
C35 0.056(5) 0.038(4) 0.023(3) 0.000(3) -0.002(3) 0.015(3)
C36 0.044(4) 0.039(4) 0.064(5) 0.004(4) 0.011(4) 0.003(4)
C37 0.035(4) 0.047(4) 0.036(4) -0.004(3) 0.017(3) 0.017(3)
C38 0.027(4) 0.060(5) 0.088(6) -0.004(5) 0.019(4) 0.013(4)
C39 0.026(3) 0.059(4) 0.040(4) -0.004(3) 0.014(3) -0.001(3)
C41 0.050(4) 0.052(4) 0.044(4) -0.006(3) 0.014(3) -0.007(3)
C42 0.016(3) 0.019(3) 0.059(4) -0.013(3) 0.007(3) -0.004(2)
C43 0.065(5) 0.047(5) 0.023(3) 0.015(3) -0.005(3) 0.007(4)
C44 0.036(4) 0.046(5) 0.070(5) -0.006(4) 0.015(4) -0.004(4)
C45 0.055(5) 0.054(5) 0.048(4) -0.015(4) 0.022(4) 0.016(4)
C46 0.030(3) 0.038(4) 0.017(3) -0.013(3) 0.005(2) -0.012(3)
C47 0.041(5) 0.095(7) 0.081(7) 0.005(6) 0.036(5) -0.023(5)
C48 0.035(4) 0.032(4) 0.051(4) -0.020(3) 0.023(3) -0.023(3)
C49 0.0624(14) 0.0991(18) 0.0934(17) 0.0186(14) 0.0336(13) 0.0127(13)
C50 0.036(4) 0.059(5) 0.059(5) 0.005(4) -0.001(4) 0.010(4)
C51 0.026(4) 0.051(5) 0.058(5) -0.007(4) 0.014(3) -0.011(3)
C52 0.069(5) 0.031(4) 0.043(4) 0.000(3) 0.010(4) -0.016(4)
C53 0.028(2) 0.045(3) 0.045(3) -0.003(2) 0.014(2) 0.014(2)
C54 0.026(4) 0.056(5) 0.062(5) 0.005(4) 0.007(3) -0.009(3)
C55 0.044(5) 0.074(6) 0.079(6) 0.031(5) 0.009(4) 0.033(4)
C56 0.035(4) 0.039(4) 0.040(4) -0.008(3) 0.012(3) 0.004(3)
C57 0.036(4) 0.047(5) 0.091(6) 0.004(4) 0.022(4) 0.023(4)
C58 0.051(5) 0.046(4) 0.052(5) 0.025(4) 0.007(4) 0.009(4)
C59 0.032(4) 0.042(4) 0.035(4) -0.020(3) 0.006(3) -0.003(3)
C60 0.098(7) 0.042(5) 0.049(5) 0.002(4) 0.013(5) -0.021(5)
C61 0.071(5) 0.035(4) 0.033(4) -0.006(3) -0.001(4) 0.026(4)
C62 0.0624(14) 0.0991(18) 0.0934(17) 0.0186(14) 0.0336(13) 0.0127(13)
C63 0.039(5) 0.099(8) 0.066(6) 0.000(5) 0.024(4) 0.000(5)
C64 0.113(8) 0.039(5) 0.046(5) 0.013(4) 0.004(5) -0.021(5)
C65 0.055(5) 0.045(4) 0.044(4) -0.013(4) 0.011(4) 0.004(4)
C66 0.0624(14) 0.0991(18) 0.0934(17) 0.0186(14) 0.0336(13) 0.0127(13)
C67 0.113(7) 0.037(4) 0.034(4) 0.008(3) 0.002(4) -0.018(5)
C68 0.0624(14) 0.0991(18) 0.0934(17) 0.0186(14) 0.0336(13) 0.0127(13)
C69 0.0624(14) 0.0991(18) 0.0934(17) 0.0186(14) 0.0336(13) 0.0127(13)
C70 0.0624(14) 0.0991(18) 0.0934(17) 0.0186(14) 0.0336(13) 0.0127(13)
C71 0.075(6) 0.038(4) 0.031(4) 0.009(3) 0.001(4) 0.006(4)
C72 0.052(5) 0.039(4) 0.029(3) 0.016(3) 0.013(3) 0.001(3)
C73 0.083(6) 0.052(5) 0.033(4) -0.010(4) 0.002(4) -0.018(4)
C74 0.074(5) 0.033(4) 0.039(4) -0.005(3) 0.007(4) -0.018(4)
C75 0.144(4) 0.062(3) 0.045(2) -0.008(2) -0.012(3) 0.038(3)
C76 0.121(8) 0.057(5) 0.030(4) 0.000(4) 0.007(5) -0.020(5)
C77 0.0624(14) 0.0991(18) 0.0934(17) 0.0186(14) 0.0336(13) 0.0127(13)
C78 0.026(4) 0.079(6) 0.063(5) 0.001(4) 0.023(4) 0.007(4)
C79 0.067(6) 0.072(6) 0.061(5) 0.026(5) 0.013(5) -0.032(5)
C80 0.087(7) 0.094(7) 0.039(5) 0.031(5) 0.020(5) 0.012(6)
C81 0.081(6) 0.042(5) 0.067(6) 0.013(4) 0.014(5) 0.030(4)
C82 0.0624(14) 0.0991(18) 0.0934(17) 0.0186(14) 0.0336(13) 0.0127(13)
C83 0.0624(14) 0.0991(18) 0.0934(17) 0.0186(14) 0.0336(13) 0.0127(13)
C84 0.068(6) 0.054(5) 0.077(6) 0.031(5) 0.005(5) -0.012(5)
C85 0.0624(14) 0.0991(18) 0.0934(17) 0.0186(14) 0.0336(13) 0.0127(13)
C86 0.0624(14) 0.0991(18) 0.0934(17) 0.0186(14) 0.0336(13) 0.0127(13)
C87 0.097(7) 0.048(5) 0.063(6) -0.003(4) 0.002(5) 0.009(5)
C88 0.053(5) 0.065(6) 0.065(5) 0.028(5) 0.010(4) -0.004(4)
C89 0.0624(14) 0.0991(18) 0.0934(17) 0.0186(14) 0.0336(13) 0.0127(13)
C90 0.144(4) 0.062(3) 0.045(2) -0.008(2) -0.012(3) 0.038(3)
C91 0.121(9) 0.045(5) 0.080(7) -0.021(5) 0.008(6) 0.030(6)
C92 0.0624(14) 0.0991(18) 0.0934(17) 0.0186(14) 0.0336(13) 0.0127(13)
C93 0.0624(14) 0.0991(18) 0.0934(17) 0.0186(14) 0.0336(13) 0.0127(13)
C94 0.0624(14) 0.0991(18) 0.0934(17) 0.0186(14) 0.0336(13) 0.0127(13)
C96 0.052(5) 0.064(6) 0.079(6) 0.006(5) 0.044(5) 0.011(4)
C97 0.0624(14) 0.0991(18) 0.0934(17) 0.0186(14) 0.0336(13) 0.0127(13)
C98 0.076(6) 0.036(4) 0.033(4) 0.000(3) -0.012(4) 0.020(4)
C99 0.033(3) 0.030(3) 0.021(3) 0.015(3) 0.006(3) 0.006(3)
C100 0.054(4) 0.030(4) 0.026(3) 0.012(3) 0.012(3) 0.007(3)
C101 0.144(4) 0.062(3) 0.045(2) -0.008(2) -0.012(3) 0.038(3)
C102 0.144(4) 0.062(3) 0.045(2) -0.008(2) -0.012(3) 0.038(3)
C103 0.028(3) 0.027(3) 0.035(4) -0.008(3) -0.004(3) 0.001(3)
N1 0.028(3) 0.029(3) 0.038(3) -0.004(2) 0.003(2) 0.001(2)
N2 0.033(3) 0.027(3) 0.043(3) 0.002(2) 0.006(3) -0.002(2)
N3 0.034(3) 0.025(3) 0.040(3) -0.007(2) 0.016(2) -0.002(2)
N4 0.027(3) 0.042(3) 0.039(3) 0.007(3) 0.005(2) -0.005(3)
N5 0.036(3) 0.044(3) 0.040(3) 0.010(3) 0.011(3) -0.003(3)
N6 0.026(3) 0.035(3) 0.039(3) -0.003(2) 0.010(2) 0.004(2)
N7 0.030(3) 0.042(3) 0.048(3) -0.001(3) 0.010(3) 0.006(3)
N8 0.048(4) 0.049(4) 0.044(3) 0.005(3) 0.018(3) 0.007(3)
O1 0.031(3) 0.040(3) 0.035(3) 0.002(2) -0.002(2) 0.010(2)
O2 0.024(2) 0.043(3) 0.041(3) -0.010(2) 0.005(2) -0.009(2)
O3 0.039(3) 0.047(3) 0.038(3) 0.010(2) 0.013(2) 0.028(2)
O4 0.044(3) 0.043(3) 0.029(2) 0.014(2) 0.002(2) 0.009(2)
O5 0.035(3) 0.040(3) 0.039(3) -0.016(2) 0.013(2) -0.007(2)
O6 0.033(3) 0.046(3) 0.039(3) 0.023(2) -0.001(2) 0.000(2)
O7 0.034(3) 0.033(3) 0.047(3) -0.014(2) 0.008(2) -0.009(2)
O8 0.043(3) 0.039(3) 0.048(3) -0.023(2) 0.005(2) -0.012(2)
O9 0.032(3) 0.033(2) 0.037(3) -0.011(2) 0.002(2) -0.002(2)
O10 0.028(2) 0.037(3) 0.044(3) -0.019(2) 0.007(2) -0.014(2)
O11 0.034(3) 0.068(4) 0.055(3) 0.023(3) 0.014(2) 0.025(3)
O12 0.051(3) 0.050(3) 0.051(3) 0.025(3) 0.008(3) 0.013(3)
O13 0.028(3) 0.060(3) 0.071(4) -0.028(3) 0.006(2) -0.019(2)
O14 0.044(3) 0.040(3) 0.041(3) -0.022(2) 0.008(2) -0.003(2)
O15 0.041(3) 0.045(3) 0.032(3) 0.016(2) 0.008(2) 0.012(2)
O16 0.032(3) 0.045(3) 0.044(3) 0.011(2) 0.005(2) 0.018(2)

loop_
_atom_type_symbol
_atom_type_description
_atom_type_scat_dispersion_real
_atom_type_scat_dispersion_imag
_atom_type_scat_source
C C 0.0033 0.0016 'International Tables Vol C Tables 4.2.6.8 and 6.1.1.4'
H H 0.0000 0.0000 'International Tables Vol C Tables 4.2.6.8 and 6.1.1.4'
N N 0.0061 0.0033 'International Tables Vol C Tables 4.2.6.8 and 6.1.1.4'
O O 0.0106 0.0060 'International Tables Vol C Tables 4.2.6.8 and 6.1.1.4'
Mn Mn 0.3368 0.7283 'International Tables Vol C Tables 4.2.6.8 and 6.1.1.4'

loop_
_geom_angle_atom_site_label_1
_geom_angle_atom_site_label_2
_geom_angle_atom_site_label_3
_geom_angle
_geom_angle_site_symmetry_1
_geom_angle_site_symmetry_3
O15 Mn1 O10 161.61(17) 8_566 .
O15 Mn1 O16 88.61(18) 8_566 7_566
O10 Mn1 O16 85.87(18) . 7_566
O15 Mn1 O14 84.75(19) 8_566 2_656
O10 Mn1 O14 84.62(18) . 2_656
O16 Mn1 O14 127.04(18) 7_566 2_656
O15 Mn1 N6 98.23(18) 8_566 .
O10 Mn1 N6 95.29(18) . .
O16 Mn1 N6 149.94(19) 7_566 .
O14 Mn1 N6 82.87(18) 2_656 .
O15 Mn1 N5 87.1(2) 8_566 .
O10 Mn1 N5 109.28(19) . .
O16 Mn1 N5 81.22(19) 7_566 .
O14 Mn1 N5 150.23(18) 2_656 .
N6 Mn1 N5 70.0(2) . .
O2 Mn2 O5 166.55(17) . .
O2 Mn2 O3 88.07(18) . .
O5 Mn2 O3 89.08(18) . .
O2 Mn2 O4 86.28(18) . .
O5 Mn2 O4 85.22(18) . .
O3 Mn2 O4 128.49(17) . .
O2 Mn2 N7 99.07(19) . .
O5 Mn2 N7 90.02(19) . .
O3 Mn2 N7 149.41(19) . .
O4 Mn2 N7 81.85(19) . .
O2 Mn2 N8 91.9(2) . .
O5 Mn2 N8 100.5(2) . .
O3 Mn2 N8 79.95(19) . .
O4 Mn2 N8 151.33(19) . .
N7 Mn2 N8 70.2(2) . .
O6 Mn3 O1 161.51(18) . .
O6 Mn3 O7 84.43(19) . .
O1 Mn3 O7 85.98(17) . .
O6 Mn3 O9 84.14(17) . .
O1 Mn3 O9 87.74(17) . .
O7 Mn3 O9 122.44(16) . .
O6 Mn3 N1 96.18(18) . .
O1 Mn3 N1 98.46(18) . .
O7 Mn3 N1 83.81(17) . .
O9 Mn3 N1 153.51(17) . .
O6 Mn3 N3 88.50(19) . .
O1 Mn3 N3 106.82(18) . .
O7 Mn3 N3 153.45(17) . .
O9 Mn3 N3 82.01(17) . .
N1 Mn3 N3 71.53(18) . .
O8 Mn4 O11 166.25(19) . 8_455
O8 Mn4 O13 89.8(2) . 2
O11 Mn4 O13 85.3(2) 8_455 2
O8 Mn4 O12 84.1(2) . 7_556
O11 Mn4 O12 88.3(2) 8_455 7_556
O13 Mn4 O12 126.02(19) 2 7_556
O8 Mn4 N2 93.03(19) . .
O11 Mn4 N2 97.36(19) 8_455 .
O13 Mn4 N2 151.67(19) 2 .
O12 Mn4 N2 82.30(18) 7_556 .
O8 Mn4 N4 85.3(2) . .
O11 Mn4 N4 106.5(2) 8_455 .
O13 Mn4 N4 81.24(19) 2 .
O12 Mn4 N4 150.61(18) 7_556 .
N2 Mn4 N4 70.94(19) . .
C74 C1 C2 124.0(6) . .
C74 C1 C6 117.8(6) . .
C2 C1 C6 118.1(5) . .
C46 C2 C1 121.0(5) . .
C46 C2 C11 119.1(5) . .
C1 C2 C11 119.9(5) . .
N1 C3 C14 121.4(6) . .
N1 C3 C8 118.7(6) . .
C14 C3 C8 119.8(6) . .
N2 C5 C51 122.0(6) . .
N2 C5 C22 117.6(5) . .
C51 C5 C22 120.3(6) . .
C26 C6 C27 123.0(6) . .
C26 C6 C1 118.4(6) . .
C27 C6 C1 118.5(6) . .
C28 C7 C35 120.6(6) . .
C28 C7 C17 118.0(6) . .
C35 C7 C17 121.4(6) . .
N3 C8 C37 122.7(6) . .
N3 C8 C3 116.6(5) . .
C37 C8 C3 120.6(6) . .
C61 C9 C16 119.2(6) . .
C61 C9 C29 120.9(6) . .
C16 C9 C29 119.9(6) . .
O7 C11 O2 126.4(6) . .
O7 C11 C2 114.8(5) . .
O2 C11 C2 118.9(5) . .
C43 C12 C20 118.4(6) . .
C43 C12 C72 120.0(6) . .
C20 C12 C72 121.6(6) . .
N1 C13 C30 123.1(7) . .
N1 C13 H13 118.4 . .
C30 C13 H13 118.4 . .
C54 C14 C78 124.0(7) . .
C54 C14 C3 118.2(6) . .
C78 C14 C3 117.8(7) . .
C18 C15 C48 122.1(6) . .
C18 C15 H15 118.9 . .
C48 C15 H15 118.9 . .
C20 C16 C9 119.6(6) . .
C20 C16 C71 119.0(6) . .
C9 C16 C71 121.3(6) . .
O4 C17 O1 125.7(6) . .
O4 C17 C7 116.2(6) . .
O1 C17 C7 118.0(6) . .
C15 C18 C42 118.7(5) . .
C15 C18 C31 118.8(6) . .
C42 C18 C31 122.4(5) . .
C16 C20 C81 118.9(7) . .
C16 C20 C12 119.9(6) . .
C81 C20 C12 121.2(6) . .
O14 C21 O10 127.6(6) . .
O14 C21 C27 116.8(5) . .
O10 C21 C27 115.5(6) . .
N4 C22 C34 123.2(7) . .
N4 C22 C5 117.8(6) . .
C34 C22 C5 119.0(6) . .
C48 C23 C33 120.3(6) . .
C48 C23 C59 117.5(6) . .
C33 C23 C59 122.2(6) . .
C67 C26 C6 121.4(6) . .
C67 C26 H26 119.3 . .
C6 C26 H26 119.3 . .
C32 C27 C6 120.1(6) . .
C32 C27 C21 118.5(6) . .
C6 C27 C21 121.3(5) . .
C7 C28 C98 118.9(7) . .
C7 C28 H28 120.5 . .
C98 C28 H28 120.5 . .
O3 C29 O6 125.6(6) . .
O3 C29 C9 120.0(6) . .
O6 C29 C9 114.3(6) . .
C54 C30 C13 119.0(7) . .
C54 C30 H30 120.5 . .
C13 C30 H30 120.5 . .
O5 C31 O9 126.5(5) . .
O5 C31 C18 117.0(5) . .
O9 C31 C18 116.4(5) . .
C27 C32 C46 120.9(6) . .
C27 C32 H32 119.5 . .
C46 C32 H32 119.5 . .
C42 C33 C23 118.8(6) . .
C42 C33 C73 118.7(6) . .
C23 C33 C73 122.5(6) . .
C79 C34 C22 116.8(7) . .
C79 C34 C47 124.9(8) . .
C22 C34 C47 118.2(7) . .
C7 C35 C100 119.1(6) . .
C7 C35 C75 120.7(6) . .
C100 C35 C75 120.1(7) . .
N2 C36 C57 123.4(7) . .
N2 C36 H36 118.3 . .
C57 C36 H36 118.3 . .
C8 C37 C45 118.3(6) . .
C8 C37 C53 118.2(6) . .
C45 C37 C53 123.4(6) . .
C57 C38 C51 120.0(7) . .
C57 C38 H38 120.0 . .
C51 C38 H38 120.0 . .
N6 C39 C49 122.6(7) . .
N6 C39 C41 116.7(6) . .
C49 C39 C41 120.7(7) . .
N5 C41 C69 123.8(7) . .
N5 C41 C39 117.3(6) . .
C69 C41 C39 118.8(7) . .
C33 C42 C52 118.4(6) . .
C33 C42 C18 119.0(6) . .
C52 C42 C18 122.5(6) . .
C12 C43 C61 122.5(6) . .
C12 C43 H43 118.8 . .
C61 C43 H43 118.8 . .
N6 C44 C62 122.9(8) . .
N6 C44 H44 118.6 . .
C62 C44 H44 118.6 . .
C65 C45 C37 118.8(7) . .
C65 C45 H45 120.6 . .
C37 C45 H45 120.6 . .
C2 C46 C32 121.2(6) . .
C2 C46 H46 119.4 . .
C32 C46 H46 119.4 . .
C63 C47 C34 121.7(7) . .
C63 C47 H47 119.1 . .
C34 C47 H47 119.1 . .
C23 C48 C15 120.9(6) . .
C23 C48 H48 119.5 . .
C15 C48 H48 119.5 . .
C68 C49 C85 124.3(9) . .
C68 C49 C39 117.6(9) . .
C85 C49 C39 118.0(9) . .
N7 C50 C96 118.9(7) . .
N7 C50 C70 122.6(7) . .
C96 C50 C70 118.5(8) . .
C38 C51 C63 122.1(7) . .
C38 C51 C5 118.3(6) . .
C63 C51 C5 119.7(7) . .
C60 C52 C42 120.7(7) . .
C60 C52 H52 119.6 . .
C42 C52 H52 119.6 . .
C78 C53 C37 120.9(6) . .
C78 C53 H53 119.5 . .
C37 C53 H53 119.5 . .
C30 C54 C14 119.8(6) . .
C30 C54 H54 120.1 . .
C14 C54 H54 120.1 . .
N7 C55 C83 123.6(8) . .
N7 C55 H55 118.2 . .
C83 C55 H55 118.2 . .
N3 C56 C65 122.4(6) . .
N3 C56 H56 118.8 . .
C65 C56 H56 118.8 . .
C38 C57 C36 118.7(7) . .
C38 C57 H57 120.7 . .
C36 C57 H57 120.7 . .
N4 C58 C84 123.1(7) . .
N4 C58 H58 118.5 . .
C84 C58 H58 118.5 . .
O13 C59 O8 127.3(6) . .
O13 C59 C23 117.9(6) . .
O8 C59 C23 114.6(6) . .
C52 C60 C76 121.8(8) . .
C52 C60 H60 119.1 . .
C76 C60 H60 119.1 . .
C9 C61 C43 120.3(6) . .
C9 C61 H61 119.9 . .
C43 C61 H61 119.9 . .
C68 C62 C44 118.1(9) . .
C68 C62 H62 121.0 . .
C44 C62 H62 121.0 . .
C47 C63 C51 121.1(8) . .
C47 C63 H63 119.5 . .
C51 C63 H63 119.5 . .
C74 C64 C67 121.1(7) . .
C74 C64 H64 119.4 . .
C67 C64 H64 119.4 . .
C45 C65 C56 120.3(7) . .
C45 C65 H65 119.8 . .
C56 C65 H65 119.8 . .
C83 C66 C70 122.6(9) . .
C83 C66 H66 118.7 . .
C70 C66 H66 118.7 . .
C26 C67 C64 120.1(7) . .
C26 C67 H67 120.0 . .
C64 C67 H67 120.0 . .
C62 C68 C49 121.6(10) . .
C62 C68 H68 119.2 . .
C49 C68 H68 119.2 . .
C86 C69 C77 125.6(9) . .
C86 C69 C41 116.1(8) . .
C77 C69 C41 118.3(9) . .
C66 C70 C89 125.3(9) . .
C66 C70 C50 115.0(9) . .
C89 C70 C50 119.3(9) . .
C87 C71 C16 120.9(7) . .
C87 C71 H71 119.6 . .
C16 C71 H71 119.6 . .
O11 C72 O12 129.2(6) . .
O11 C72 C12 118.3(6) . .
O12 C72 C12 112.4(6) . .
C76 C73 C33 121.6(7) . .
C76 C73 H73 119.2 . .
C33 C73 H73 119.2 . .
C64 C74 C1 121.1(7) . .
C64 C74 H74 119.4 . .
C1 C74 H74 119.4 . .
C90 C75 C35 120.1(8) . .
C90 C75 H75 120.0 . .
C35 C75 H75 120.0 . .
C73 C76 C60 118.8(7) . .
C73 C76 H76 120.6 . .
C60 C76 H76 120.6 . .
C85 C77 C69 123.1(10) . .
C85 C77 H77 118.4 . .
C69 C77 H77 118.4 . .
C53 C78 C14 122.6(7) . .
C53 C78 H78 118.7 . .
C14 C78 H78 118.7 . .
C84 C79 C34 121.0(7) . .
C84 C79 H79 119.5 . .
C34 C79 H79 119.5 . .
N8 C80 C94 123.6(9) . .
N8 C80 H80 118.2 . .
C94 C80 H80 118.2 . .
C91 C81 C20 120.0(7) . .
C91 C81 H81 120.0 . .
C20 C81 H81 120.0 . .
C93 C82 C96 118.1(9) . .
C93 C82 C97 123.8(9) . .
C96 C82 C97 118.0(9) . .
C66 C83 C55 118.0(10) . .
C66 C83 H83 121.0 . .
C55 C83 H83 121.0 . .
C79 C84 C58 118.1(8) . .
C79 C84 H84 120.9 . .
C58 C84 H84 120.9 . .
C77 C85 C49 121.0(9) . .
C77 C85 H85 119.5 . .
C49 C85 H85 119.5 . .
C92 C86 C69 121.1(10) . .
C92 C86 H86 119.5 . .
C69 C86 H86 119.5 . .
C71 C87 C91 120.4(8) . .
C71 C87 H87 119.8 . .
C91 C87 H87 119.8 . .
N5 C88 C92 124.4(8) . .
N5 C88 H88 117.8 . .
C92 C88 H88 117.8 . .
C97 C89 C70 122.2(9) . .
C97 C89 H89 118.9 . .
C70 C89 H89 118.9 . .
C75 C90 C102 121.6(8) . .
C75 C90 H90 119.2 . .
C102 C90 H90 119.2 . .
C81 C91 C87 120.7(8) . .
C81 C91 H91 119.7 . .
C87 C91 H91 119.7 . .
C86 C92 C88 117.9(10) . .
C86 C92 H92 121.1 . .
C88 C92 H92 121.1 . .
C82 C93 C94 121.9(10) . .
C82 C93 H93 119.1 . .
C94 C93 H93 119.1 . .
C93 C94 C80 116.9(10) . .
C93 C94 H94 121.5 . .
C80 C94 H94 121.5 . .
N8 C96 C82 121.2(8) . .
N8 C96 C50 117.0(7) . .
C82 C96 C50 121.8(8) . .
C89 C97 C82 119.8(9) . .
C89 C97 H97 120.1 . .
C82 C97 H97 120.1 . .
C99 C98 C28 122.7(6) . .
C99 C98 H98 118.6 . .
C28 C98 H98 118.6 . .
C98 C99 C100 118.0(6) . .
C98 C99 C103 118.3(6) . .
C100 C99 C103 123.7(6) . .
C99 C100 C35 120.5(6) . .
C99 C100 C101 120.9(6) . .
C35 C100 C101 118.2(6) . .
C102 C101 C100 121.1(8) . .
C102 C101 H101 119.4 . .
C100 C101 H101 119.4 . .
C101 C102 C90 118.8(8) . .
C101 C102 H102 120.6 . .
C90 C102 H102 120.6 . .
O16 C103 O15 126.9(6) . .
O16 C103 C99 118.1(6) . .
O15 C103 C99 115.0(6) . .
C13 N1 C3 118.5(6) . .
C13 N1 Mn3 124.6(5) . .
C3 N1 Mn3 116.7(4) . .
C36 N2 C5 117.6(6) . .
C36 N2 Mn4 125.3(5) . .
C5 N2 Mn4 116.7(4) . .
C56 N3 C8 117.4(5) . .
C56 N3 Mn3 125.7(4) . .
C8 N3 Mn3 116.1(4) . .
C58 N4 C22 117.6(6) . .
C58 N4 Mn4 125.1(5) . .
C22 N4 Mn4 116.5(4) . .
C88 N5 C41 116.7(6) . .
C88 N5 Mn1 126.0(5) . .
C41 N5 Mn1 116.8(5) . .
C44 N6 C39 117.2(6) . .
C44 N6 Mn1 123.8(5) . .
C39 N6 Mn1 118.9(4) . .
C50 N7 C55 118.1(6) . .
C50 N7 Mn2 117.7(5) . .
C55 N7 Mn2 124.0(5) . .
C80 N8 C96 118.2(7) . .
C80 N8 Mn2 126.2(5) . .
C96 N8 Mn2 115.6(5) . .
C17 O1 Mn3 116.0(4) . .
C11 O2 Mn2 120.6(4) . .
C29 O3 Mn2 137.1(4) . .
C17 O4 Mn2 152.7(4) . .
C31 O5 Mn2 115.1(4) . .
C29 O6 Mn3 130.6(4) . .
C11 O7 Mn3 144.4(4) . .
C59 O8 Mn4 123.3(4) . .
C31 O9 Mn3 149.3(4) . .
C21 O10 Mn1 116.4(4) . .
C72 O11 Mn4 113.8(4) . 8_556
C72 O12 Mn4 150.2(5) . 7_556
C59 O13 Mn4 142.9(5) . 2
C21 O14 Mn1 151.0(4) . 2_656
C103 O15 Mn1 127.3(4) . 8_465
C103 O16 Mn1 140.9(4) . 7_566

loop_
_geom_bond_atom_site_label_1
_geom_bond_atom_site_label_2
_geom_bond_distance
_geom_bond_site_symmetry_2
Mn1 O15 2.122(4) 8_566
Mn1 O10 2.146(4) .
Mn1 O16 2.180(4) 7_566
Mn1 O14 2.244(4) 2_656
Mn1 N6 2.324(5) .
Mn1 N5 2.348(5) .
Mn2 O2 2.129(4) .
Mn2 O5 2.145(4) .
Mn2 O3 2.187(4) .
Mn2 O4 2.238(4) .
Mn2 N7 2.319(5) .
Mn2 N8 2.359(6) .
Mn3 O6 2.093(4) .
Mn3 O1 2.111(4) .
Mn3 O7 2.219(4) .
Mn3 O9 2.221(4) .
Mn3 N1 2.291(5) .
Mn3 N3 2.336(5) .
Mn4 O8 2.126(4) .
Mn4 O11 2.127(5) 8_455
Mn4 O13 2.186(5) 2
Mn4 O12 2.211(5) 7_556
Mn4 N2 2.310(5) .
Mn4 N4 2.345(5) .
C1 C74 1.422(9) .
C1 C2 1.423(8) .
C1 C6 1.446(8) .
C2 C46 1.352(8) .
C2 C11 1.528(8) .
C3 N1 1.371(8) .
C3 C14 1.422(9) .
C3 C8 1.429(9) .
C5 N2 1.371(8) .
C5 C51 1.410(9) .
C5 C22 1.439(9) .
C6 C26 1.418(9) .
C6 C27 1.434(9) .
C7 C28 1.352(9) .
C7 C35 1.406(9) .
C7 C17 1.520(8) .
C8 N3 1.374(8) .
C8 C37 1.387(8) .
C9 C61 1.370(9) .
C9 C16 1.417(9) .
C9 C29 1.492(8) .
C11 O7 1.249(7) .
C11 O2 1.253(7) .
C12 C43 1.345(10) .
C12 C20 1.430(9) .
C12 C72 1.531(9) .
C13 N1 1.328(8) .
C13 C30 1.411(9) .
C13 H13 0.9300 .
C14 C54 1.402(10) .
C14 C78 1.418(10) .
C15 C18 1.369(8) .
C15 C48 1.377(8) .
C15 H15 0.9300 .
C16 C20 1.410(8) .
C16 C71 1.427(9) .
C17 O4 1.250(7) .
C17 O1 1.271(8) .
C18 C42 1.447(9) .
C18 C31 1.526(7) .
C20 C81 1.427(10) .
C21 O14 1.235(7) .
C21 O10 1.262(7) .
C21 C27 1.531(8) .
C22 N4 1.341(8) .
C22 C34 1.420(9) .
C23 C48 1.357(9) .
C23 C33 1.433(9) .
C23 C59 1.543(8) .
C26 C67 1.356(10) .
C26 H26 0.9300 .
C27 C32 1.363(8) .
C28 C98 1.427(9) .
C28 H28 0.9300 .
C29 O3 1.256(7) .
C29 O6 1.273(8) .
C30 C54 1.365(10) .
C30 H30 0.9300 .
C31 O5 1.243(7) .
C31 O9 1.254(7) .
C32 C46 1.400(8) .
C32 H32 0.9300 .
C33 C42 1.409(8) .
C33 C73 1.436(9) .
C34 C79 1.374(11) .
C34 C47 1.454(11) .
C35 C100 1.411(8) .
C35 C75 1.424(10) .
C36 N2 1.326(8) .
C36 C57 1.419(9) .
C36 H36 0.9300 .
C37 C45 1.415(10) .
C37 C53 1.452(9) .
C38 C57 1.355(11) .
C38 C51 1.398(10) .
C38 H38 0.9300 .
C39 N6 1.352(8) .
C39 C49 1.436(11) .
C39 C41 1.441(10) .
C41 N5 1.375(9) .
C41 C69 1.428(12) .
C42 C52 1.428(9) .
C43 C61 1.408(9) .
C43 H43 0.9300 .
C44 N6 1.341(9) .
C44 C62 1.430(11) .
C44 H44 0.9300 .
C45 C65 1.345(10) .
C45 H45 0.9300 .
C46 H46 0.9300 .
C47 C63 1.346(12) .
C47 H47 0.9300 .
C48 H48 0.9300 .
C49 C68 1.356(13) .
C49 C85 1.427(13) .
C50 N7 1.330(9) .
C50 C96 1.419(11) .
C50 C70 1.453(11) .
C51 C63 1.410(11) .
C52 C60 1.357(10) .
C52 H52 0.9300 .
C53 C78 1.333(10) .
C53 H53 0.9300 .
C54 H54 0.9300 .
C55 N7 1.335(9) .
C55 C83 1.397(11) .
C55 H55 0.9300 .
C56 N3 1.333(8) .
C56 C65 1.411(9) .
C56 H56 0.9300 .
C57 H57 0.9300 .
C58 N4 1.340(8) .
C58 C84 1.398(10) .
C58 H58 0.9300 .
C59 O13 1.230(8) .
C59 O8 1.252(7) .
C60 C76 1.405(10) .
C60 H60 0.9300 .
C61 H61 0.9300 .
C62 C68 1.352(12) .
C62 H62 0.9300 .
C63 H63 0.9300 .
C64 C74 1.355(10) .
C64 C67 1.403(11) .
C64 H64 0.9300 .
C65 H65 0.9300 .
C66 C83 1.334(12) .
C66 C70 1.395(13) .
C66 H66 0.9300 .
C67 H67 0.9300 .
C68 H68 0.9300 .
C69 C86 1.405(13) .
C69 C77 1.425(12) .
C70 C89 1.399(12) .
C71 C87 1.352(10) .
C71 H71 0.9300 .
C72 O11 1.239(8) .
C72 O12 1.240(8) .
C73 C76 1.366(11) .
C73 H73 0.9300 .
C74 H74 0.9300 .
C75 C90 1.346(11) .
C75 H75 0.9300 .
C76 H76 0.9300 .
C77 C85 1.348(13) .
C77 H77 0.9300 .
C78 H78 0.9300 .
C79 C84 1.372(12) .
C79 H79 0.9300 .
C80 N8 1.350(9) .
C80 C94 1.397(11) .
C80 H80 0.9300 .
C81 C91 1.375(12) .
C81 H81 0.9300 .
C82 C93 1.372(13) .
C82 C96 1.414(12) .
C82 C97 1.459(12) .
C83 H83 0.9300 .
C84 H84 0.9300 .
C85 H85 0.9300 .
C86 C92 1.375(12) .
C86 H86 0.9300 .
C87 C91 1.407(12) .
C87 H87 0.9300 .
C88 N5 1.322(9) .
C88 C92 1.421(11) .
C88 H88 0.9300 .
C89 C97 1.389(12) .
C89 H89 0.9300 .
C90 C102 1.423(11) .
C90 H90 0.9300 .
C91 H91 0.9300 .
C92 H92 0.9300 .
C93 C94 1.389(12) .
C93 H93 0.9300 .
C94 H94 0.9300 .
C96 N8 1.379(9) .
C97 H97 0.9300 .
C98 C99 1.350(9) .
C98 H98 0.9300 .
C99 C100 1.407(8) .
C99 C103 1.514(8) .
C100 C101 1.423(10) .
C101 C102 1.384(11) .
C101 H101 0.9300 .
C102 H102 0.9300 .
C103 O16 1.241(7) .
C103 O15 1.250(8) .
O11 Mn4 2.127(5) 8_556
O12 Mn4 2.211(5) 7_556
O13 Mn4 2.186(5) 2
O14 Mn1 2.244(4) 2_656
O15 Mn1 2.122(4) 8_465
O16 Mn1 2.180(4) 7_566

loop_
_platon_squeeze_void_nr
_platon_squeeze_void_average_x
_platon_squeeze_void_average_y
_platon_squeeze_void_average_z
_platon_squeeze_void_volume
_platon_squeeze_void_count_electrons
_platon_squeeze_void_content
1 0.500 0.338 -0.250 758 197 ' '
2 0.000 0.162 0.250 758 195 ' '
3 0.704 0.187 0.006 10 2 ' '
4 0.796 0.313 -0.006 10 2 ' '
5 0.000 0.838 -0.250 758 197 ' '
6 0.500 0.662 0.250 758 195 ' '
7 0.204 0.687 0.006 10 2 ' '
8 0.296 0.813 -0.006 10 2 ' '
9 0.791 0.297 0.057 7 1 ' '
10 0.291 0.797 0.057 7 1 ' '
11 0.462 0.088 0.109 9 2 ' '
12 0.962 0.588 0.109 9 2 ' '
13 0.000 0.426 0.250 43 11 ' '
14 0.500 0.926 0.250 43 11 ' '
15 0.500 0.095 0.250 33 8 ' '
16 0.000 0.595 0.250 33 8 ' '
17 0.538 0.088 0.391 9 2 ' '
18 0.038 0.588 0.391 9 2 ' '
19 0.208 0.299 0.451 8 2 ' '
20 0.708 0.799 0.451 8 2 ' '
21 0.296 0.187 0.494 9 2 ' '
22 0.796 0.687 0.494 9 2 ' '
23 0.204 0.315 0.512 8 2 ' '
24 0.704 0.815 0.512 8 2 ' '
25 0.291 0.203 0.557 7 1 ' '
26 0.791 0.703 0.557 7 1 ' '
27 0.962 0.412 0.609 9 2 ' '
28 0.462 0.912 0.609 9 2 ' '
29 0.500 0.073 0.750 43 11 ' '
30 0.000 0.573 0.750 43 11 ' '
31 0.000 0.405 0.750 33 8 ' '
32 0.500 0.905 0.750 33 8 ' '
33 0.038 0.412 0.891 9 2 ' '
34 0.538 0.912 0.891 9 2 ' '
35 0.709 0.203 0.943 7 1 ' '
36 0.209 0.703 0.943 7 1 ' '
